data_2241173
loop_
_publ_author_name
'Kang, Gihaeng'
'Kim, Tae Ho'
'Lee, Eui-Jae'
'Kang, Chang Ho'

_publ_section_title
;
 Crystal structure of 2-bromo-4,6-dinitroaniline
;
_journal_coeditor_code SJ5477
_journal_issue 11
_journal_name_full 'Acta Crystallographica Section E'
_journal_page_first o813
_journal_paper_doi 10.1107/S2056989015017946
_journal_volume 71
_journal_year 2015
_chemical_formula_iupac 'C6 H4 Br N3 O4'
_chemical_formula_moiety 'C6 H4 Br N3 O4'
_chemical_formula_sum 'C6 H4 Br N3 O4'
_chemical_formula_weight 262.03
_chemical_name_systematic
;
2-Bromo-4,6-dinitroaniline
;
_space_group_crystal_system monoclinic
_space_group_IT_number 14
_space_group_name_Hall '-P 2yn'
_space_group_name_H-M_alt 'P 1 21/n 1'
_symmetry_space_group_name_Hall '-P 2yn'
_symmetry_space_group_name_H-M 'P 1 21/n 1'
_atom_sites_solution_hydrogens geom
_audit_creation_method SHELXL-2013
_cell_angle_alpha 90
_cell_angle_beta 95.4182(14)
_cell_angle_gamma 90
_cell_formula_units_Z 4
_cell_length_a 6.6955(2)
_cell_length_b 7.7720(2)
_cell_length_c 16.0608(4)
_cell_measurement_reflns_used 6099
_cell_measurement_temperature 173(2)
_cell_measurement_theta_max 27.07
_cell_measurement_theta_min 2.55
_cell_volume 832.03(4)
_computing_cell_refinement
;
SAINT (Bruker, 2013)
;
_computing_data_collection
;
APEX2 (Bruker, 2013)
;
_computing_data_reduction
;
SAINT (Bruker, 2013)
;
_computing_molecular_graphics
;
DIAMOND (Brandenburg, 2010)
;
_computing_publication_material
;
SHELXTL (Sheldrick, 2008)
;
_computing_structure_refinement
;
SHELXL2013 (Sheldrick, 2015)
;
_computing_structure_solution
;
SHELXS97 (Sheldrick, 2008)
;
_diffrn_ambient_temperature 173(2)
_diffrn_measured_fraction_theta_full 0.999
_diffrn_measured_fraction_theta_max 0.998
_diffrn_measurement_device_type 'Bruker APEXII CCD'
_diffrn_measurement_method '\f and \w scans'
_diffrn_radiation_type MoK\a
_diffrn_radiation_wavelength 0.71073
_diffrn_reflns_av_R_equivalents 0.0296
_diffrn_reflns_limit_h_max 8
_diffrn_reflns_limit_h_min -8
_diffrn_reflns_limit_k_max 10
_diffrn_reflns_limit_k_min -10
_diffrn_reflns_limit_l_max 20
_diffrn_reflns_limit_l_min -20
_diffrn_reflns_number 12322
_diffrn_reflns_theta_full 25.242
_diffrn_reflns_theta_max 27.452
_diffrn_reflns_theta_min 2.548
_exptl_absorpt_coefficient_mu 4.933
_exptl_absorpt_correction_T_max 0.7456
_exptl_absorpt_correction_T_min 0.5337
_exptl_absorpt_correction_type multi-scan
_exptl_absorpt_process_details
;
(SADABS; Bruker, 2013)
;
_exptl_crystal_colour yellow
_exptl_crystal_density_diffrn 2.092
_exptl_crystal_description block
_exptl_crystal_F_000 512
_exptl_crystal_size_max 0.200
_exptl_crystal_size_mid 0.150
_exptl_crystal_size_min 0.075
_refine_diff_density_max 0.850
_refine_diff_density_min -0.506
_refine_ls_extinction_method none
_refine_ls_goodness_of_fit_ref 1.060
_refine_ls_hydrogen_treatment constr
_refine_ls_matrix_type full
_refine_ls_number_parameters 127
_refine_ls_number_reflns 1892
_refine_ls_number_restraints 0
_refine_ls_restrained_S_all 1.060
_refine_ls_R_factor_all 0.0402
_refine_ls_R_factor_gt 0.0332
_refine_ls_shift/su_max 0.002
_refine_ls_shift/su_mean 0.000
_refine_ls_structure_factor_coef Fsqd
_refine_ls_weighting_details 'w=1/[\s^2^(Fo^2^)+(0.0334P)^2^+1.6027P] where P=(Fo^2^+2Fc^2^)/3'
_refine_ls_weighting_scheme calc
_refine_ls_wR_factor_gt 0.0800
_refine_ls_wR_factor_ref 0.0827
_reflns_number_gt 1648
_reflns_number_total 1892
_reflns_threshold_expression 'I > 2\s(I)'
_cod_data_source_file sj5477sup1.cif
_cod_data_source_block I
_cod_database_code 2241173
_shelx_space_group_comment
;
The symmetry employed for this shelxl refinement is uniquely defined
by the following loop, which should always be used as a source of
symmetry information in preference to the above space-group names.
They are only intended as comments.
;
_shelx_estimated_absorpt_t_min 0.439
_shelx_estimated_absorpt_t_max 0.709
_shelxl_version_number 2.013

loop_
_space_group_symop_operation_xyz
'x, y, z'
'-x+1/2, y+1/2, -z+1/2'
'-x, -y, -z'
'x-1/2, -y-1/2, z-1/2'

loop_
_atom_site_type_symbol
_atom_site_label
_atom_site_fract_x
_atom_site_fract_y
_atom_site_fract_z
_atom_site_U_iso_or_equiv
_atom_site_adp_type
_atom_site_calc_flag
_atom_site_occupancy
Br Br1 0.19258(6) 0.64018(4) 1.10024(2) 0.04116(14) Uani d 1
O O1 0.4575(4) 0.6238(3) 0.79915(19) 0.0484(7) Uani d 1
O O2 0.2420(4) 0.7493(4) 0.71047(15) 0.0544(8) Uani d 1
O O3 -0.3569(3) 0.9745(3) 0.79238(13) 0.0379(5) Uani d 1
O O4 -0.4360(3) 0.9614(3) 0.91874(15) 0.0397(6) Uani d 1
N N1 -0.1949(4) 0.8183(4) 1.03776(15) 0.0327(6) Uani d 1
H H1A -0.1531 0.7837 1.0886 0.039 Uiso calc 1
H H1B -0.3120 0.8696 1.0282 0.039 Uiso calc 1
N N2 0.2978(4) 0.6977(4) 0.78113(17) 0.0348(6) Uani d 1
N N3 -0.3276(3) 0.9358(3) 0.86609(13) 0.0212(5) Uani d 1
C C1 -0.0806(4) 0.7930(4) 0.97511(16) 0.0230(6) Uani d 1
C C2 0.1093(4) 0.7101(4) 0.98987(17) 0.0256(6) Uani d 1
C C3 0.2302(4) 0.6777(4) 0.92827(19) 0.0277(6) Uani d 1
H H3 0.3551 0.6208 0.9404 0.033 Uiso calc 1
C C4 0.1671(4) 0.7299(4) 0.84695(18) 0.0263(6) Uani d 1
C C5 -0.0114(4) 0.8115(4) 0.82743(17) 0.0233(6) Uani d 1
H H5 -0.0513 0.8456 0.7715 0.028 Uiso calc 1
C C6 -0.1333(4) 0.8435(3) 0.89051(16) 0.0214(5) Uani d 1

loop_
_atom_site_aniso_label
_atom_site_aniso_U_11
_atom_site_aniso_U_22
_atom_site_aniso_U_33
_atom_site_aniso_U_12
_atom_site_aniso_U_13
_atom_site_aniso_U_23
Br1 0.0571(2) 0.0375(2) 0.02593(18) -0.01145(16) -0.01191(14) 0.00718(13)
O1 0.0422(14) 0.0411(14) 0.0655(18) 0.0096(11) 0.0239(13) -0.0063(12)
O2 0.0471(15) 0.094(2) 0.0241(12) -0.0027(15) 0.0165(11) -0.0089(13)
O3 0.0415(13) 0.0450(14) 0.0268(11) 0.0051(11) 0.0004(10) 0.0036(10)
O4 0.0329(12) 0.0438(14) 0.0437(14) 0.0057(10) 0.0111(11) 0.0000(11)
N1 0.0409(15) 0.0416(15) 0.0168(11) -0.0026(12) 0.0096(11) -0.0002(11)
N2 0.0351(15) 0.0381(15) 0.0340(15) -0.0082(12) 0.0174(12) -0.0124(12)
N3 0.0269(12) 0.0220(11) 0.0147(10) -0.0105(9) 0.0011(9) 0.0003(9)
C1 0.0323(15) 0.0214(13) 0.0156(12) -0.0095(11) 0.0051(11) -0.0032(10)
C2 0.0339(15) 0.0246(14) 0.0175(13) -0.0095(12) -0.0025(11) 0.0019(11)
C3 0.0274(14) 0.0242(14) 0.0308(15) -0.0045(11) -0.0010(12) -0.0003(12)
C4 0.0290(15) 0.0289(15) 0.0224(13) -0.0054(12) 0.0100(12) -0.0058(11)
C5 0.0276(14) 0.0274(14) 0.0153(12) -0.0069(11) 0.0046(11) -0.0009(10)
C6 0.0257(13) 0.0218(13) 0.0170(12) -0.0045(11) 0.0031(10) -0.0019(10)

loop_
_atom_type_symbol
_atom_type_description
_atom_type_scat_dispersion_real
_atom_type_scat_dispersion_imag
_atom_type_scat_source
C C 0.0033 0.0016 'International Tables Vol C Tables 4.2.6.8 and 6.1.1.4'
H H 0.0000 0.0000 'International Tables Vol C Tables 4.2.6.8 and 6.1.1.4'
N N 0.0061 0.0033 'International Tables Vol C Tables 4.2.6.8 and 6.1.1.4'
O O 0.0106 0.0060 'International Tables Vol C Tables 4.2.6.8 and 6.1.1.4'
Br Br -0.2901 2.4595 'International Tables Vol C Tables 4.2.6.8 and 6.1.1.4'

loop_
_geom_angle_atom_site_label_1
_geom_angle_atom_site_label_2
_geom_angle_atom_site_label_3
_geom_angle
C1 N1 H1A 120.0
C1 N1 H1B 120.0
H1A N1 H1B 120.0
O1 N2 O2 123.7(3)
O1 N2 C4 118.7(3)
O2 N2 C4 117.6(3)
O4 N3 O3 126.8(3)
O4 N3 C6 117.9(2)
O3 N3 C6 115.3(2)
N1 C1 C2 120.5(3)
N1 C1 C6 124.7(3)
C2 C1 C6 114.8(2)
C3 C2 C1 123.1(3)
C3 C2 Br1 119.1(2)
C1 C2 Br1 117.8(2)
C2 C3 C4 118.6(3)
C2 C3 H3 120.7
C4 C3 H3 120.7
C5 C4 C3 122.2(3)
C5 C4 N2 119.1(3)
C3 C4 N2 118.7(3)
C4 C5 C6 118.7(3)
C4 C5 H5 120.6
C6 C5 H5 120.6
C5 C6 C1 122.6(3)
C5 C6 N3 116.8(2)
C1 C6 N3 120.6(2)

loop_
_geom_bond_atom_site_label_1
_geom_bond_atom_site_label_2
_geom_bond_distance
Br1 C2 1.887(3)
O1 N2 1.224(4)
O2 N2 1.228(4)
O3 N3 1.219(3)
O4 N3 1.182(3)
N1 C1 1.335(4)
N1 H1A 0.8800
N1 H1B 0.8800
N2 C4 1.456(4)
N3 C6 1.505(4)
C1 C2 1.425(4)
C1 C6 1.426(4)
C2 C3 1.360(4)
C3 C4 1.395(4)
C3 H3 0.9500
C4 C5 1.363(4)
C5 C6 1.382(4)
C5 H5 0.9500

loop_
_geom_hbond_atom_site_label_D
_geom_hbond_atom_site_label_H
_geom_hbond_atom_site_label_A
_geom_hbond_site_symmetry_A
_geom_hbond_distance_DH
_geom_hbond_distance_HA
_geom_hbond_distance_DA
_geom_hbond_angle_DHA
N1 H1A O2 4_576 0.88 2.16 2.893(3) 141.0
N1 H1B O4 3_477 0.88 2.36 3.139(4) 147.6
C5 H5 O1 2_556 0.95 2.55 3.209(4) 126.8

loop_
_geom_torsion_atom_site_label_1
_geom_torsion_atom_site_label_2
_geom_torsion_atom_site_label_3
_geom_torsion_atom_site_label_4
_geom_torsion
N1 C1 C2 C3 178.6(3)
C6 C1 C2 C3 -1.3(4)
N1 C1 C2 Br1 -0.5(4)
C6 C1 C2 Br1 179.52(19)
C1 C2 C3 C4 0.9(4)
Br1 C2 C3 C4 180.0(2)
C2 C3 C4 C5 -0.2(4)
C2 C3 C4 N2 179.1(3)
O1 N2 C4 C5 -179.7(3)
O2 N2 C4 C5 1.4(4)
O1 N2 C4 C3 1.0(4)
O2 N2 C4 C3 -177.9(3)
C3 C4 C5 C6 0.1(4)
N2 C4 C5 C6 -179.2(3)
C4 C5 C6 C1 -0.7(4)
C4 C5 C6 N3 179.3(2)
N1 C1 C6 C5 -178.7(3)
C2 C1 C6 C5 1.3(4)
N1 C1 C6 N3 1.3(4)
C2 C1 C6 N3 -178.7(2)
O4 N3 C6 C5 178.5(3)
O3 N3 C6 C5 -0.6(3)
O4 N3 C6 C1 -1.5(4)
O3 N3 C6 C1 179.4(3)

_cod_database_fobs_code 2241173
